data_4073547
loop_
_publ_author_name
'Kunz, Kerstin'
'Vitze, Hannes'
'Bolte, Michael'
'Lerner, Hans-Wolfram'
'Wagner, Matthias'

_publ_section_title
;
 Mn(CO)2Complexes of Cyclopentadienyl/Scorpionate Hybrid Ligands
;
_journal_issue 18
_journal_name_full Organometallics
_journal_page_first 4663
_journal_paper_doi 10.1021/om700450j
_journal_volume 26
_journal_year 2007
_chemical_formula_sum 'C33 H45 B K Mn N4 O8'
_chemical_formula_weight 730.58
_chemical_name_systematic ?
_space_group_IT_number 2
_symmetry_cell_setting triclinic
_symmetry_space_group_name_Hall '-P 1'
_symmetry_space_group_name_H-M 'P -1'
_atom_sites_solution_hydrogens geom
_atom_sites_solution_primary direct
_atom_sites_solution_secondary difmap
_audit_creation_method SHELXL-97
_cell_angle_alpha 82.379(6)
_cell_angle_beta 76.520(5)
_cell_angle_gamma 76.384(5)
_cell_formula_units_Z 2
_cell_length_a 10.3349(7)
_cell_length_b 10.4943(7)
_cell_length_c 18.0340(12)
_cell_measurement_reflns_used 25504
_cell_measurement_temperature 173(2)
_cell_measurement_theta_max 26.4
_cell_measurement_theta_min 3.5
_cell_volume 1842.3(2)
_computing_cell_refinement 'X-Area (Stoe & Cie, 2001)'
_computing_data_collection 'X-Area (Stoe & Cie, 2001)'
_computing_data_reduction 'X-Area (Stoe & Cie, 2001)'
_computing_molecular_graphics 'XP in SHELXTL-Plus (Sheldrick, 1991)'
_computing_publication_material SHELXL97
_computing_structure_refinement 'SHELXL97 (Sheldrick, 1997) '
_computing_structure_solution 'SHELXS97 (Sheldrick, 1990) '
_diffrn_ambient_temperature 173(2)
_diffrn_measured_fraction_theta_full 0.997
_diffrn_measured_fraction_theta_max 0.989
_diffrn_measurement_device_type 'STOE IPDS II two-circle-diffractometer'
_diffrn_measurement_method \w
_diffrn_radiation_monochromator graphite
_diffrn_radiation_source 'fine-focus sealed tube'
_diffrn_radiation_type MoK\a
_diffrn_radiation_wavelength 0.71073
_diffrn_reflns_av_R_equivalents 0.0537
_diffrn_reflns_av_sigmaI/netI 0.0387
_diffrn_reflns_limit_h_max 12
_diffrn_reflns_limit_h_min -12
_diffrn_reflns_limit_k_max 13
_diffrn_reflns_limit_k_min -13
_diffrn_reflns_limit_l_max 22
_diffrn_reflns_limit_l_min -22
_diffrn_reflns_number 27445
_diffrn_reflns_theta_full 25.00
_diffrn_reflns_theta_max 26.42
_diffrn_reflns_theta_min 3.50
_diffrn_standards_number 0
_exptl_absorpt_coefficient_mu 0.524
_exptl_absorpt_correction_T_max 0.9544
_exptl_absorpt_correction_T_min 0.7652
_exptl_absorpt_correction_type multi-scan
_exptl_absorpt_process_details 'MULABS (Spek, 2003; Blessing, 1995)'
_exptl_crystal_colour orange
_exptl_crystal_density_diffrn 1.317
_exptl_crystal_density_method 'not measured'
_exptl_crystal_description needle
_exptl_crystal_F_000 768
_exptl_crystal_size_max 0.54
_exptl_crystal_size_mid 0.10
_exptl_crystal_size_min 0.09
_refine_diff_density_max 1.146
_refine_diff_density_min -0.543
_refine_diff_density_rms 0.059
_refine_ls_extinction_method none
_refine_ls_goodness_of_fit_ref 1.018
_refine_ls_hydrogen_treatment mixed
_refine_ls_matrix_type full
_refine_ls_number_parameters 433
_refine_ls_number_reflns 7482
_refine_ls_number_restraints 31
_refine_ls_restrained_S_all 1.042
_refine_ls_R_factor_all 0.0608
_refine_ls_R_factor_gt 0.0470
_refine_ls_shift/su_max 0.000
_refine_ls_shift/su_mean 0.000
_refine_ls_structure_factor_coef Fsqd
_refine_ls_weighting_details 'calc w=1/[\s^2^(Fo^2^)+(0.0704P)^2^+0.9989P] where P=(Fo^2^+2Fc^2^)/3'
_refine_ls_weighting_scheme calc
_refine_ls_wR_factor_gt 0.1202
_refine_ls_wR_factor_ref 0.1274
_reflns_number_gt 6073
_reflns_number_total 7482
_reflns_threshold_expression I>2\s(I)
_cod_data_source_file om700450j-file005.cif
_cod_data_source_block wa635
_cod_depositor_comments
;
The following automatic conversions were performed:

'_symmetry_cell_setting' value 'Triclinic' changed to 'triclinic'
according to /home/saulius/struct/CIF-dictionaries/cif_core.dic
dictionary named 'cif_core.dic' version 2.4.1 from 2010-06-29.

Automatic conversion script
Id: cif_fix_values 1715 2011-07-08 13:25:40Z adriana 
;
_cod_database_code 4073547

loop_
_symmetry_equiv_pos_as_xyz
'x, y, z'
'-x, -y, -z'

loop_
_atom_site_label
_atom_site_type_symbol
_atom_site_fract_x
_atom_site_fract_y
_atom_site_fract_z
_atom_site_U_iso_or_equiv
_atom_site_adp_type
_atom_site_occupancy
_atom_site_symmetry_multiplicity
_atom_site_calc_flag
_atom_site_refinement_flags
K1 K 0.73375(6) 0.03107(5) 0.30062(3) 0.03387(14) Uani 1 1 d .
Mn1 Mn 0.27485(4) 0.44920(3) 0.32608(2) 0.02570(11) Uani 1 1 d .
B1 B 0.1150(3) 0.6927(3) 0.23553(17) 0.0321(6) Uani 1 1 d .
C1 C 0.3832(3) 0.2918(2) 0.31407(15) 0.0332(5) Uani 1 1 d .
O1 O 0.4514(2) 0.18511(18) 0.31118(14) 0.0497(5) Uani 1 1 d .
C2 C 0.3754(3) 0.4894(2) 0.38309(15) 0.0348(5) Uani 1 1 d .
O2 O 0.4324(3) 0.5115(2) 0.42744(13) 0.0544(6) Uani 1 1 d .
C3 C 0.0053(3) 0.7270(3) 0.1822(2) 0.0488(7) Uani 1 1 d .
H3A H -0.0030 0.6458 0.1641 0.073 Uiso 1 1 calc R
H3B H 0.0349 0.7867 0.1382 0.073 Uiso 1 1 calc R
H3C H -0.0832 0.7694 0.2116 0.073 Uiso 1 1 calc R
N11 N 0.2616(2) 0.6333(2) 0.18823(12) 0.0316(4) Uani 1 1 d .
N12 N 0.3490(2) 0.53740(19) 0.22289(12) 0.0288(4) Uani 1 1 d .
C13 C 0.4683(3) 0.5150(3) 0.17273(15) 0.0345(5) Uani 1 1 d .
H13 H 0.5474 0.4533 0.1820 0.041 Uiso 1 1 calc R
C14 C 0.4600(3) 0.5954(3) 0.10454(16) 0.0429(6) Uani 1 1 d .
H14 H 0.5295 0.5990 0.0598 0.051 Uiso 1 1 calc R
C15 C 0.3279(3) 0.6682(3) 0.11719(15) 0.0406(6) Uani 1 1 d .
H15 H 0.2897 0.7326 0.0816 0.049 Uiso 1 1 calc R
C21 C 0.0896(2) 0.5800(3) 0.30431(15) 0.0339(5) Uani 1 1 d .
C22 C 0.0888(3) 0.4453(3) 0.29458(18) 0.0407(6) Uani 1 1 d .
H22 H 0.0830 0.4138 0.2487 0.049 Uiso 1 1 calc R
C23 C 0.0981(3) 0.3679(3) 0.36461(19) 0.0476(7) Uani 1 1 d .
H23 H 0.1004 0.2762 0.3734 0.057 Uiso 1 1 calc R
C24 C 0.1034(3) 0.4504(3) 0.41891(18) 0.0495(8) Uani 1 1 d .
H24 H 0.1106 0.4245 0.4706 0.059 Uiso 1 1 calc R
C25 C 0.0960(3) 0.5812(3) 0.38173(16) 0.0417(6) Uani 1 1 d .
H25 H 0.0955 0.6568 0.4055 0.050 Uiso 1 1 calc R
N31 N 0.1314(2) 0.8208(2) 0.26604(13) 0.0321(4) Uani 1 1 d .
N32 N 0.0268(2) 0.9280(2) 0.28003(15) 0.0419(5) Uani 1 1 d .
C33 C 0.0805(3) 1.0159(3) 0.30244(19) 0.0490(7) Uani 1 1 d .
H33 H 0.0306 1.1007 0.3161 0.059 Uiso 1 1 calc R
C34 C 0.2178(3) 0.9700(3) 0.30364(18) 0.0434(6) Uani 1 1 d .
H34 H 0.2780 1.0144 0.3172 0.052 Uiso 1 1 calc R
C35 C 0.2454(3) 0.8448(3) 0.28047(17) 0.0386(6) Uani 1 1 d .
H35 H 0.3311 0.7850 0.2754 0.046 Uiso 1 1 calc R
O41 O 0.6845(2) 0.03901(19) 0.15033(12) 0.0440(5) Uani 1 1 d .
C42 C 0.6588(4) 0.1690(3) 0.11305(18) 0.0537(8) Uani 1 1 d .
H42A H 0.5661 0.2169 0.1354 0.064 Uiso 1 1 calc R
H42B H 0.6649 0.1642 0.0579 0.064 Uiso 1 1 calc R
C43 C 0.7621(4) 0.2402(3) 0.1235(2) 0.0573(9) Uani 1 1 d .
H43A H 0.8550 0.1864 0.1079 0.069 Uiso 1 1 calc R
H43B H 0.7554 0.3247 0.0913 0.069 Uiso 1 1 calc R
O44 O 0.73637(19) 0.26394(18) 0.20237(12) 0.0414(4) Uani 1 1 d .
C45 C 0.8191(3) 0.3445(3) 0.2188(2) 0.0486(7) Uani 1 1 d .
H45A H 0.8112 0.4276 0.1853 0.058 Uiso 1 1 calc R
H45B H 0.9158 0.2979 0.2094 0.058 Uiso 1 1 calc R
C46 C 0.7699(3) 0.3734(3) 0.3014(2) 0.0462(7) Uani 1 1 d .
H46A H 0.8163 0.4388 0.3128 0.055 Uiso 1 1 calc R
H46B H 0.6707 0.4103 0.3120 0.055 Uiso 1 1 calc R
O47 O 0.7991(2) 0.25408(17) 0.34851(13) 0.0428(5) Uani 1 1 d .
C48 C 0.7558(3) 0.2731(3) 0.4284(2) 0.0507(8) Uani 1 1 d .
H48A H 0.6559 0.3052 0.4415 0.061 Uiso 1 1 calc R
H48B H 0.7995 0.3393 0.4413 0.061 Uiso 1 1 calc R
C49 C 0.7961(4) 0.1431(3) 0.4729(2) 0.0537(8) Uani 1 1 d .
H49A H 0.8951 0.1077 0.4568 0.064 Uiso 1 1 calc R
H49B H 0.7755 0.1552 0.5283 0.064 Uiso 1 1 calc R
O50 O 0.7215(2) 0.0536(2) 0.45863(12) 0.0471(5) Uani 1 1 d .
C51 C 0.7605(4) -0.0760(3) 0.4944(2) 0.0617(9) Uani 1 1 d .
H51A H 0.7571 -0.0711 0.5493 0.074 Uiso 1 1 calc R
H51B H 0.8548 -0.1167 0.4700 0.074 Uiso 1 1 calc R
C52 C 0.6645(4) -0.1573(3) 0.48600(19) 0.0563(8) Uani 1 1 d .
H52A H 0.6825 -0.2434 0.5159 0.068 Uiso 1 1 calc R
H52B H 0.5694 -0.1120 0.5056 0.068 Uiso 1 1 calc R
O53 O 0.6837(2) -0.17634(19) 0.40673(12) 0.0462(5) Uani 1 1 d .
C54 C 0.5941(4) -0.2520(3) 0.3942(2) 0.0515(8) Uani 1 1 d .
H54A H 0.4984 -0.2046 0.4099 0.062 Uiso 1 1 calc R
H54B H 0.6064 -0.3375 0.4252 0.062 Uiso 1 1 calc R
C55 C 0.6249(3) -0.2744(3) 0.31069(19) 0.0485(7) Uani 1 1 d .
H55A H 0.7216 -0.3186 0.2945 0.058 Uiso 1 1 calc R
H55B H 0.5674 -0.3318 0.3017 0.058 Uiso 1 1 calc R
O56 O 0.5981(2) -0.15077(17) 0.26752(12) 0.0402(4) Uani 1 1 d .
C57 C 0.6146(3) -0.1650(3) 0.18794(18) 0.0437(6) Uani 1 1 d .
H57A H 0.5518 -0.2183 0.1807 0.052 Uiso 1 1 calc R
H57B H 0.7090 -0.2105 0.1670 0.052 Uiso 1 1 calc R
C58 C 0.5839(3) -0.0310(3) 0.14716(19) 0.0478(7) Uani 1 1 d .
H58A H 0.5834 -0.0391 0.0932 0.057 Uiso 1 1 calc R
H58B H 0.4928 0.0176 0.1716 0.057 Uiso 1 1 calc R
C61 C 0.8181(5) 0.8399(4) 0.9349(3) 0.0996(19) Uani 1 1 d D
C62 C 0.7644(4) 0.7751(4) 0.8842(2) 0.0718(11) Uani 1 1 d D
H62 H 0.7334 0.8206 0.8403 0.086 Uiso 1 1 calc R
C63 C 0.7624(4) 0.6453(4) 0.9047(2) 0.0695(10) Uani 1 1 d D
H63 H 0.7253 0.6009 0.8748 0.083 Uiso 1 1 calc R
C64 C 0.8106(6) 0.5764(6) 0.9654(3) 0.0995(17) Uani 1 1 d D
H64 H 0.8098 0.4853 0.9752 0.119 Uiso 1 1 calc R
C65 C 0.8594(6) 0.6348(6) 1.0119(3) 0.1051(17) Uani 1 1 d D
H65 H 0.8921 0.5859 1.0545 0.126 Uiso 1 1 calc R
C66 C 0.8613(4) 0.7630(5) 0.9971(2) 0.0684(11) Uani 1 1 d D
H66 H 0.8939 0.8036 1.0310 0.082 Uiso 1 1 calc R
C67 C 0.8176(10) 0.9787(6) 0.9209(5) 0.187(5) Uani 1 1 d D
H67A H 0.7851 1.0131 0.8738 0.281 Uiso 1 1 calc R
H67B H 0.9102 0.9920 0.9155 0.281 Uiso 1 1 calc R
H67C H 0.7573 1.0251 0.9639 0.281 Uiso 1 1 calc R

loop_
_atom_site_aniso_label
_atom_site_aniso_U_11
_atom_site_aniso_U_22
_atom_site_aniso_U_33
_atom_site_aniso_U_23
_atom_site_aniso_U_13
_atom_site_aniso_U_12
K1 0.0308(3) 0.0249(3) 0.0470(3) -0.0012(2) -0.0107(2) -0.0063(2)
Mn1 0.02308(19) 0.02383(18) 0.02820(19) -0.00407(13) -0.00110(13) -0.00427(13)
B1 0.0232(13) 0.0329(14) 0.0396(15) -0.0044(12) -0.0091(11) -0.0017(11)
C1 0.0274(12) 0.0315(13) 0.0401(13) -0.0049(10) -0.0018(10) -0.0095(10)
O1 0.0409(11) 0.0260(9) 0.0739(15) -0.0071(9) -0.0018(10) 0.0004(8)
C2 0.0388(14) 0.0282(12) 0.0355(13) -0.0021(10) -0.0043(11) -0.0073(10)
O2 0.0649(15) 0.0647(14) 0.0468(12) -0.0051(10) -0.0241(11) -0.0272(12)
C3 0.0399(16) 0.0489(17) 0.0642(19) -0.0035(14) -0.0279(14) -0.0061(13)
N11 0.0301(11) 0.0308(10) 0.0327(10) -0.0031(8) -0.0077(8) -0.0031(8)
N12 0.0232(10) 0.0279(10) 0.0339(10) -0.0051(8) -0.0043(8) -0.0030(8)
C13 0.0264(12) 0.0354(13) 0.0375(13) -0.0081(10) 0.0017(10) -0.0040(10)
C14 0.0412(15) 0.0474(16) 0.0347(14) -0.0045(12) 0.0047(11) -0.0109(12)
C15 0.0474(16) 0.0398(14) 0.0320(13) 0.0023(11) -0.0072(12) -0.0084(12)
C21 0.0196(11) 0.0355(13) 0.0437(14) -0.0042(11) -0.0039(10) -0.0025(9)
C22 0.0252(13) 0.0399(14) 0.0591(17) -0.0078(13) -0.0064(12) -0.0116(11)
C23 0.0292(14) 0.0399(15) 0.067(2) 0.0032(14) 0.0042(13) -0.0136(11)
C24 0.0391(16) 0.0475(16) 0.0442(16) 0.0068(13) 0.0123(13) -0.0013(13)
C25 0.0333(14) 0.0392(14) 0.0420(15) -0.0067(12) 0.0057(11) 0.0014(11)
N31 0.0221(10) 0.0290(10) 0.0419(12) -0.0052(9) -0.0079(8) 0.0033(8)
N32 0.0264(11) 0.0343(12) 0.0599(15) -0.0119(11) -0.0084(10) 0.0073(9)
C33 0.0435(17) 0.0338(14) 0.066(2) -0.0169(13) -0.0088(14) 0.0037(12)
C34 0.0410(16) 0.0407(15) 0.0516(16) -0.0133(12) -0.0108(13) -0.0083(12)
C35 0.0250(13) 0.0387(14) 0.0527(16) -0.0108(12) -0.0114(11) -0.0007(10)
O41 0.0426(11) 0.0376(10) 0.0504(11) -0.0025(9) -0.0096(9) -0.0064(8)
C42 0.072(2) 0.0453(17) 0.0388(15) 0.0031(13) -0.0104(15) -0.0082(15)
C43 0.062(2) 0.0460(17) 0.0535(19) 0.0054(14) 0.0077(16) -0.0156(15)
O44 0.0318(10) 0.0344(10) 0.0544(12) 0.0041(8) -0.0035(8) -0.0096(8)
C45 0.0304(14) 0.0346(14) 0.077(2) 0.0062(14) -0.0065(14) -0.0108(11)
C46 0.0297(14) 0.0231(12) 0.085(2) -0.0038(13) -0.0113(14) -0.0042(10)
O47 0.0357(10) 0.0262(9) 0.0651(13) -0.0088(9) -0.0108(9) -0.0009(7)
C48 0.0446(17) 0.0426(16) 0.067(2) -0.0199(15) -0.0078(15) -0.0096(13)
C49 0.0535(19) 0.0567(19) 0.0588(19) -0.0133(15) -0.0197(15) -0.0147(15)
O50 0.0513(12) 0.0403(11) 0.0540(12) -0.0014(9) -0.0208(10) -0.0095(9)
C51 0.083(3) 0.0474(18) 0.059(2) 0.0064(15) -0.0361(19) -0.0078(17)
C52 0.076(2) 0.0427(17) 0.0511(18) 0.0138(14) -0.0231(17) -0.0144(16)
O53 0.0522(12) 0.0366(10) 0.0511(12) 0.0052(9) -0.0131(10) -0.0144(9)
C54 0.0563(19) 0.0366(15) 0.064(2) 0.0067(14) -0.0106(15) -0.0225(14)
C55 0.0525(18) 0.0261(13) 0.067(2) -0.0021(13) -0.0093(15) -0.0130(12)
O56 0.0404(11) 0.0273(9) 0.0539(12) -0.0056(8) -0.0099(9) -0.0078(8)
C57 0.0384(15) 0.0410(15) 0.0568(17) -0.0143(13) -0.0127(13) -0.0101(12)
C58 0.0414(16) 0.0511(17) 0.0538(17) -0.0066(14) -0.0163(13) -0.0082(13)
C61 0.093(4) 0.053(2) 0.116(4) -0.022(2) 0.041(3) 0.001(2)
C62 0.050(2) 0.085(3) 0.079(3) -0.030(2) -0.0120(19) 0.0013(19)
C63 0.062(2) 0.091(3) 0.061(2) -0.014(2) -0.0090(18) -0.026(2)
C64 0.107(4) 0.121(4) 0.068(3) -0.003(3) -0.002(3) -0.036(3)
C65 0.113(5) 0.118(5) 0.079(3) -0.020(3) -0.006(3) -0.023(4)
C66 0.066(2) 0.101(3) 0.0394(17) -0.0019(19) -0.0135(16) -0.020(2)
C67 0.224(10) 0.085(4) 0.193(8) -0.012(5) 0.077(7) -0.035(5)

loop_
_atom_type_symbol
_atom_type_description
_atom_type_scat_dispersion_real
_atom_type_scat_dispersion_imag
_atom_type_scat_source
C C 0.0033 0.0016 'International Tables Vol C Tables 4.2.6.8 and 6.1.1.4'
H H 0.0000 0.0000 'International Tables Vol C Tables 4.2.6.8 and 6.1.1.4'
B B 0.0013 0.0007 'International Tables Vol C Tables 4.2.6.8 and 6.1.1.4'
K K 0.2009 0.2494 'International Tables Vol C Tables 4.2.6.8 and 6.1.1.4'
Mn Mn 0.3368 0.7283 'International Tables Vol C Tables 4.2.6.8 and 6.1.1.4'
N N 0.0061 0.0033 'International Tables Vol C Tables 4.2.6.8 and 6.1.1.4'
O O 0.0106 0.0060 'International Tables Vol C Tables 4.2.6.8 and 6.1.1.4'

loop_
_geom_angle_atom_site_label_1
_geom_angle_atom_site_label_2
_geom_angle_atom_site_label_3
_geom_angle
_geom_angle_site_symmetry_1
_geom_angle_site_symmetry_3
O53 K1 O56 60.55(6) . .
O53 K1 O44 169.86(6) . .
O56 K1 O44 117.21(6) . .
O53 K1 O41 120.02(6) . .
O56 K1 O41 60.11(6) . .
O44 K1 O41 60.34(6) . .
O53 K1 O50 60.64(6) . .
O56 K1 O50 116.97(6) . .
O44 K1 O50 116.51(6) . .
O41 K1 O50 167.31(6) . .
O53 K1 O47 119.31(7) . .
O56 K1 O47 164.67(6) . .
O44 K1 O47 59.86(6) . .
O41 K1 O47 120.12(6) . .
O50 K1 O47 58.97(6) . .
O53 K1 N32 90.80(7) . 1_645
O56 K1 N32 112.05(6) . 1_645
O44 K1 N32 98.99(7) . 1_645
O41 K1 N32 103.29(7) . 1_645
O50 K1 N32 89.27(7) . 1_645
O47 K1 N32 83.13(6) . 1_645
O53 K1 O1 99.27(6) . .
O56 K1 O1 77.26(6) . .
O44 K1 O1 70.76(6) . .
O41 K1 O1 75.68(6) . .
O50 K1 O1 91.65(7) . .
O47 K1 O1 87.89(6) . .
N32 K1 O1 168.92(7) 1_645 .
C2 Mn1 C1 91.28(12) . .
C2 Mn1 N12 100.72(10) . .
C1 Mn1 N12 97.43(10) . .
C2 Mn1 C23 127.24(13) . .
C1 Mn1 C23 92.35(12) . .
N12 Mn1 C23 130.79(11) . .
C2 Mn1 C24 93.20(13) . .
C1 Mn1 C24 113.63(12) . .
N12 Mn1 C24 145.64(10) . .
C23 Mn1 C24 38.59(13) . .
C2 Mn1 C22 155.18(12) . .
C1 Mn1 C22 107.66(11) . .
N12 Mn1 C22 92.76(10) . .
C23 Mn1 C22 38.82(12) . .
C24 Mn1 C22 64.84(13) . .
C2 Mn1 C25 91.57(12) . .
C1 Mn1 C25 152.79(11) . .
N12 Mn1 C25 108.58(10) . .
C23 Mn1 C25 64.77(12) . .
C24 Mn1 C25 39.19(11) . .
C22 Mn1 C25 64.24(12) . .
C2 Mn1 C21 122.52(11) . .
C1 Mn1 C21 146.07(11) . .
N12 Mn1 C21 80.33(9) . .
C23 Mn1 C21 65.95(11) . .
C24 Mn1 C21 65.77(11) . .
C22 Mn1 C21 39.40(10) . .
C25 Mn1 C21 38.28(11) . .
N31 B1 N11 104.67(19) . .
N31 B1 C3 111.2(2) . .
N11 B1 C3 110.8(2) . .
N31 B1 C21 111.5(2) . .
N11 B1 C21 103.11(19) . .
C3 B1 C21 114.8(2) . .
O1 C1 Mn1 175.5(2) . .
C1 O1 K1 143.99(19) . .
O2 C2 Mn1 172.8(2) . .
B1 C3 H3A 109.5 . .
B1 C3 H3B 109.5 . .
H3A C3 H3B 109.5 . .
B1 C3 H3C 109.5 . .
H3A C3 H3C 109.5 . .
H3B C3 H3C 109.5 . .
C15 N11 N12 108.9(2) . .
C15 N11 B1 131.1(2) . .
N12 N11 B1 119.6(2) . .
C13 N12 N11 106.8(2) . .
C13 N12 Mn1 134.00(18) . .
N11 N12 Mn1 118.75(15) . .
N12 C13 C14 110.6(2) . .
N12 C13 H13 124.7 . .
C14 C13 H13 124.7 . .
C15 C14 C13 104.4(2) . .
C15 C14 H14 127.8 . .
C13 C14 H14 127.8 . .
N11 C15 C14 109.3(2) . .
N11 C15 H15 125.4 . .
C14 C15 H15 125.4 . .
C25 C21 C22 105.6(2) . .
C25 C21 B1 127.7(2) . .
C22 C21 B1 125.2(2) . .
C25 C21 Mn1 70.57(15) . .
C22 C21 Mn1 69.44(15) . .
B1 C21 Mn1 113.66(16) . .
C23 C22 C21 109.0(3) . .
C23 C22 Mn1 70.21(16) . .
C21 C22 Mn1 71.16(15) . .
C23 C22 H22 125.5 . .
C21 C22 H22 125.5 . .
Mn1 C22 H22 124.7 . .
C24 C23 C22 108.2(3) . .
C24 C23 Mn1 70.90(17) . .
C22 C23 Mn1 70.96(15) . .
C24 C23 H23 125.9 . .
C22 C23 H23 125.9 . .
Mn1 C23 H23 123.9 . .
C23 C24 C25 107.4(3) . .
C23 C24 Mn1 70.51(16) . .
C25 C24 Mn1 71.16(15) . .
C23 C24 H24 126.3 . .
C25 C24 H24 126.3 . .
Mn1 C24 H24 123.7 . .
C21 C25 C24 109.7(3) . .
C21 C25 Mn1 71.16(14) . .
C24 C25 Mn1 69.65(15) . .
C21 C25 H25 125.2 . .
C24 C25 H25 125.2 . .
Mn1 C25 H25 125.6 . .
C35 N31 N32 109.8(2) . .
C35 N31 B1 127.4(2) . .
N32 N31 B1 122.8(2) . .
C33 N32 N31 105.1(2) . .
C33 N32 K1 107.77(17) . 1_465
N31 N32 K1 146.40(17) . 1_465
N32 C33 C34 112.6(2) . .
N32 C33 H33 123.7 . .
C34 C33 H33 123.7 . .
C35 C34 C33 103.4(3) . .
C35 C34 H34 128.3 . .
C33 C34 H34 128.3 . .
N31 C35 C34 109.1(2) . .
N31 C35 H35 125.4 . .
C34 C35 H35 125.4 . .
C58 O41 C42 111.7(2) . .
C58 O41 K1 113.44(17) . .
C42 O41 K1 113.78(17) . .
O41 C42 C43 108.9(3) . .
O41 C42 H42A 109.9 . .
C43 C42 H42A 109.9 . .
O41 C42 H42B 109.9 . .
C43 C42 H42B 109.9 . .
H42A C42 H42B 108.3 . .
O44 C43 C42 108.4(2) . .
O44 C43 H43A 110.0 . .
C42 C43 H43A 110.0 . .
O44 C43 H43B 110.0 . .
C42 C43 H43B 110.0 . .
H43A C43 H43B 108.4 . .
C43 O44 C45 114.0(2) . .
C43 O44 K1 112.57(16) . .
C45 O44 K1 113.41(17) . .
O44 C45 C46 107.9(2) . .
O44 C45 H45A 110.1 . .
C46 C45 H45A 110.1 . .
O44 C45 H45B 110.1 . .
C46 C45 H45B 110.1 . .
H45A C45 H45B 108.4 . .
O47 C46 C45 108.9(2) . .
O47 C46 H46A 109.9 . .
C45 C46 H46A 109.9 . .
O47 C46 H46B 109.9 . .
C45 C46 H46B 109.9 . .
H46A C46 H46B 108.3 . .
C46 O47 C48 112.4(2) . .
C46 O47 K1 114.70(17) . .
C48 O47 K1 116.01(16) . .
O47 C48 C49 108.3(2) . .
O47 C48 H48A 110.0 . .
C49 C48 H48A 110.0 . .
O47 C48 H48B 110.0 . .
C49 C48 H48B 110.0 . .
H48A C48 H48B 108.4 . .
O50 C49 C48 108.5(3) . .
O50 C49 H49A 110.0 . .
C48 C49 H49A 110.0 . .
O50 C49 H49B 110.0 . .
C48 C49 H49B 110.0 . .
H49A C49 H49B 108.4 . .
C49 O50 C51 112.5(3) . .
C49 O50 K1 115.23(19) . .
C51 O50 K1 108.24(18) . .
O50 C51 C52 108.7(3) . .
O50 C51 H51A 109.9 . .
C52 C51 H51A 109.9 . .
O50 C51 H51B 109.9 . .
C52 C51 H51B 109.9 . .
H51A C51 H51B 108.3 . .
O53 C52 C51 108.7(3) . .
O53 C52 H52A 109.9 . .
C51 C52 H52A 109.9 . .
O53 C52 H52B 109.9 . .
C51 C52 H52B 109.9 . .
H52A C52 H52B 108.3 . .
C54 O53 C52 111.8(2) . .
C54 O53 K1 117.58(18) . .
C52 O53 K1 118.04(17) . .
O53 C54 C55 109.0(2) . .
O53 C54 H54A 109.9 . .
C55 C54 H54A 109.9 . .
O53 C54 H54B 109.9 . .
C55 C54 H54B 109.9 . .
H54A C54 H54B 108.3 . .
O56 C55 C54 109.0(2) . .
O56 C55 H55A 109.9 . .
C54 C55 H55A 109.9 . .
O56 C55 H55B 109.9 . .
C54 C55 H55B 109.9 . .
H55A C55 H55B 108.3 . .
C55 O56 C57 112.2(2) . .
C55 O56 K1 112.61(17) . .
C57 O56 K1 114.97(15) . .
O56 C57 C58 108.6(2) . .
O56 C57 H57A 110.0 . .
C58 C57 H57A 110.0 . .
O56 C57 H57B 110.0 . .
C58 C57 H57B 110.0 . .
H57A C57 H57B 108.4 . .
O41 C58 C57 109.4(2) . .
O41 C58 H58A 109.8 . .
C57 C58 H58A 109.8 . .
O41 C58 H58B 109.8 . .
C57 C58 H58B 109.8 . .
H58A C58 H58B 108.2 . .
C66 C61 C67 123.0(7) . .
C66 C61 C62 117.0(4) . .
C67 C61 C62 120.0(6) . .
C63 C62 C61 115.5(4) . .
C63 C62 H62 122.3 . .
C61 C62 H62 122.3 . .
C64 C63 C62 123.6(4) . .
C64 C63 H63 118.2 . .
C62 C63 H63 118.2 . .
C65 C64 C63 121.1(5) . .
C65 C64 H64 119.4 . .
C63 C64 H64 119.4 . .
C66 C65 C64 118.9(5) . .
C66 C65 H65 120.5 . .
C64 C65 H65 120.5 . .
C65 C66 C61 123.7(4) . .
C65 C66 H66 118.1 . .
C61 C66 H66 118.1 . .
C61 C67 H67A 109.5 . .
C61 C67 H67B 109.5 . .
H67A C67 H67B 109.5 . .
C61 C67 H67C 109.5 . .
H67A C67 H67C 109.5 . .
H67B C67 H67C 109.5 . .

loop_
_geom_bond_atom_site_label_1
_geom_bond_atom_site_label_2
_geom_bond_distance
_geom_bond_site_symmetry_2
K1 O53 2.762(2) .
K1 O56 2.8133(19) .
K1 O44 2.824(2) .
K1 O41 2.859(2) .
K1 O50 2.862(2) .
K1 O47 2.8690(19) .
K1 N32 2.919(2) 1_645
K1 O1 2.960(2) .
Mn1 C2 1.771(3) .
Mn1 C1 1.772(3) .
Mn1 N12 2.030(2) .
Mn1 C23 2.129(3) .
Mn1 C24 2.134(3) .
Mn1 C22 2.139(3) .
Mn1 C25 2.154(3) .
Mn1 C21 2.162(3) .
B1 N31 1.576(4) .
B1 N11 1.583(3) .
B1 C3 1.602(4) .
B1 C21 1.616(4) .
C1 O1 1.175(3) .
C2 O2 1.172(3) .
C3 H3A 0.9800 .
C3 H3B 0.9800 .
C3 H3C 0.9800 .
N11 C15 1.353(3) .
N11 N12 1.374(3) .
N12 C13 1.339(3) .
C13 C14 1.404(4) .
C13 H13 0.9500 .
C14 C15 1.382(4) .
C14 H14 0.9500 .
C15 H15 0.9500 .
C21 C25 1.415(4) .
C21 C22 1.450(4) .
C22 C23 1.418(4) .
C22 H22 0.9500 .
C23 C24 1.409(5) .
C23 H23 0.9500 .
C24 C25 1.438(4) .
C24 H24 0.9500 .
C25 H25 0.9500 .
N31 C35 1.349(3) .
N31 N32 1.369(3) .
N32 C33 1.330(4) .
N32 K1 2.919(2) 1_465
C33 C34 1.391(4) .
C33 H33 0.9500 .
C34 C35 1.376(4) .
C34 H34 0.9500 .
C35 H35 0.9500 .
O41 C58 1.422(4) .
O41 C42 1.433(4) .
C42 C43 1.496(5) .
C42 H42A 0.9900 .
C42 H42B 0.9900 .
C43 O44 1.429(4) .
C43 H43A 0.9900 .
C43 H43B 0.9900 .
O44 C45 1.435(4) .
C45 C46 1.506(5) .
C45 H45A 0.9900 .
C45 H45B 0.9900 .
C46 O47 1.428(4) .
C46 H46A 0.9900 .
C46 H46B 0.9900 .
O47 C48 1.432(4) .
C48 C49 1.509(5) .
C48 H48A 0.9900 .
C48 H48B 0.9900 .
C49 O50 1.428(4) .
C49 H49A 0.9900 .
C49 H49B 0.9900 .
O50 C51 1.435(4) .
C51 C52 1.497(5) .
C51 H51A 0.9900 .
C51 H51B 0.9900 .
C52 O53 1.431(4) .
C52 H52A 0.9900 .
C52 H52B 0.9900 .
O53 C54 1.426(4) .
C54 C55 1.503(5) .
C54 H54A 0.9900 .
C54 H54B 0.9900 .
C55 O56 1.425(3) .
C55 H55A 0.9900 .
C55 H55B 0.9900 .
O56 C57 1.429(4) .
C57 C58 1.498(4) .
C57 H57A 0.9900 .
C57 H57B 0.9900 .
C58 H58A 0.9900 .
C58 H58B 0.9900 .
C61 C66 1.390(6) .
C61 C67 1.444(6) .
C61 C62 1.479(7) .
C62 C63 1.366(6) .
C62 H62 0.9500 .
C63 C64 1.358(6) .
C63 H63 0.9500 .
C64 C65 1.348(7) .
C64 H64 0.9500 .
C65 C66 1.340(6) .
C65 H65 0.9500 .
C66 H66 0.9500 .
C67 H67A 0.9800 .
C67 H67B 0.9800 .
C67 H67C 0.9800 .

loop_
_geom_torsion_atom_site_label_1
_geom_torsion_atom_site_label_2
_geom_torsion_atom_site_label_3
_geom_torsion_atom_site_label_4
_geom_torsion
_geom_torsion_site_symmetry_1
_geom_torsion_site_symmetry_4
C2 Mn1 C1 O1 72(3) . .
N12 Mn1 C1 O1 173(3) . .
C23 Mn1 C1 O1 -55(3) . .
C24 Mn1 C1 O1 -22(3) . .
C22 Mn1 C1 O1 -92(3) . .
C25 Mn1 C1 O1 -24(3) . .
C21 Mn1 C1 O1 -103(3) . .
Mn1 C1 O1 K1 -109(3) . .
O53 K1 O1 C1 137.0(3) . .
O56 K1 O1 C1 -166.2(4) . .
O44 K1 O1 C1 -41.1(3) . .
O41 K1 O1 C1 -104.3(3) . .
O50 K1 O1 C1 76.5(3) . .
O47 K1 O1 C1 17.6(3) . .
N32 K1 O1 C1 -18.2(6) 1_645 .
C1 Mn1 C2 O2 -95(2) . .
N12 Mn1 C2 O2 167(2) . .
C23 Mn1 C2 O2 -1(2) . .
C24 Mn1 C2 O2 19(2) . .
C22 Mn1 C2 O2 46(2) . .
C25 Mn1 C2 O2 58(2) . .
C21 Mn1 C2 O2 82(2) . .
N31 B1 N11 C15 -77.9(3) . .
C3 B1 N11 C15 42.1(4) . .
C21 B1 N11 C15 165.4(3) . .
N31 B1 N11 N12 95.0(2) . .
C3 B1 N11 N12 -145.0(2) . .
C21 B1 N11 N12 -21.7(3) . .
C15 N11 N12 C13 0.3(3) . .
B1 N11 N12 C13 -174.1(2) . .
C15 N11 N12 Mn1 -173.40(17) . .
B1 N11 N12 Mn1 12.2(3) . .
C2 Mn1 N12 C13 68.4(3) . .
C1 Mn1 N12 C13 -24.3(3) . .
C23 Mn1 N12 C13 -123.9(2) . .
C24 Mn1 N12 C13 -179.4(3) . .
C22 Mn1 N12 C13 -132.5(2) . .
C25 Mn1 N12 C13 163.8(2) . .
C21 Mn1 N12 C13 -170.1(3) . .
C2 Mn1 N12 N11 -120.04(18) . .
C1 Mn1 N12 N11 147.24(18) . .
C23 Mn1 N12 N11 47.6(2) . .
C24 Mn1 N12 N11 -7.8(3) . .
C22 Mn1 N12 N11 39.02(18) . .
C25 Mn1 N12 N11 -24.7(2) . .
C21 Mn1 N12 N11 1.49(17) . .
N11 N12 C13 C14 -0.3(3) . .
Mn1 N12 C13 C14 171.92(19) . .
N12 C13 C14 C15 0.3(3) . .
N12 N11 C15 C14 -0.1(3) . .
B1 N11 C15 C14 173.4(2) . .
C13 C14 C15 N11 -0.1(3) . .
N31 B1 C21 C25 -7.3(3) . .
N11 B1 C21 C25 104.4(3) . .
C3 B1 C21 C25 -134.9(3) . .
N31 B1 C21 C22 -171.2(2) . .
N11 B1 C21 C22 -59.4(3) . .
C3 B1 C21 C22 61.3(3) . .
N31 B1 C21 Mn1 -90.4(2) . .
N11 B1 C21 Mn1 21.4(2) . .
C3 B1 C21 Mn1 142.0(2) . .
C2 Mn1 C21 C25 -40.9(2) . .
C1 Mn1 C21 C25 133.5(2) . .
N12 Mn1 C21 C25 -137.54(17) . .
C23 Mn1 C21 C25 79.16(19) . .
C24 Mn1 C21 C25 36.70(18) . .
C22 Mn1 C21 C25 115.9(2) . .
C2 Mn1 C21 C22 -156.87(17) . .
C1 Mn1 C21 C22 17.6(3) . .
N12 Mn1 C21 C22 106.52(17) . .
C23 Mn1 C21 C22 -36.78(18) . .
C24 Mn1 C21 C22 -79.24(19) . .
C25 Mn1 C21 C22 -115.9(2) . .
C2 Mn1 C21 B1 82.6(2) . .
C1 Mn1 C21 B1 -102.9(2) . .
N12 Mn1 C21 B1 -13.97(18) . .
C23 Mn1 C21 B1 -157.3(2) . .
C24 Mn1 C21 B1 160.3(2) . .
C22 Mn1 C21 B1 -120.5(3) . .
C25 Mn1 C21 B1 123.6(3) . .
C25 C21 C22 C23 -1.5(3) . .
B1 C21 C22 C23 165.3(2) . .
Mn1 C21 C22 C23 60.26(19) . .
C25 C21 C22 Mn1 -61.71(18) . .
B1 C21 C22 Mn1 105.1(2) . .
C2 Mn1 C22 C23 -67.2(3) . .
C1 Mn1 C22 C23 70.90(19) . .
N12 Mn1 C22 C23 169.60(17) . .
C24 Mn1 C22 C23 -37.47(18) . .
C25 Mn1 C22 C23 -81.07(19) . .
C21 Mn1 C22 C23 -119.3(2) . .
C2 Mn1 C22 C21 52.1(3) . .
C1 Mn1 C22 C21 -169.82(16) . .
N12 Mn1 C22 C21 -71.12(16) . .
C23 Mn1 C22 C21 119.3(2) . .
C24 Mn1 C22 C21 81.81(18) . .
C25 Mn1 C22 C21 38.21(16) . .
C21 C22 C23 C24 0.6(3) . .
Mn1 C22 C23 C24 61.4(2) . .
C21 C22 C23 Mn1 -60.85(18) . .
C2 Mn1 C23 C24 32.9(2) . .
C1 Mn1 C23 C24 126.28(19) . .
N12 Mn1 C23 C24 -131.81(18) . .
C22 Mn1 C23 C24 -118.0(3) . .
C25 Mn1 C23 C24 -38.45(18) . .
C21 Mn1 C23 C24 -80.72(19) . .
C2 Mn1 C23 C22 150.92(17) . .
C1 Mn1 C23 C22 -115.69(18) . .
N12 Mn1 C23 C22 -13.8(2) . .
C24 Mn1 C23 C22 118.0(3) . .
C25 Mn1 C23 C22 79.58(18) . .
C21 Mn1 C23 C22 37.32(16) . .
C22 C23 C24 C25 0.5(3) . .
Mn1 C23 C24 C25 62.0(2) . .
C22 C23 C24 Mn1 -61.47(19) . .
C2 Mn1 C24 C23 -154.35(19) . .
C1 Mn1 C24 C23 -61.5(2) . .
N12 Mn1 C24 C23 91.3(2) . .
C22 Mn1 C24 C23 37.69(18) . .
C25 Mn1 C24 C23 117.1(3) . .
C21 Mn1 C24 C23 81.2(2) . .
C2 Mn1 C24 C25 88.6(2) . .
C1 Mn1 C24 C25 -178.64(18) . .
N12 Mn1 C24 C25 -25.8(3) . .
C23 Mn1 C24 C25 -117.1(3) . .
C22 Mn1 C24 C25 -79.4(2) . .
C21 Mn1 C24 C25 -35.87(18) . .
C22 C21 C25 C24 1.8(3) . .
B1 C21 C25 C24 -164.6(2) . .
Mn1 C21 C25 C24 -59.2(2) . .
C22 C21 C25 Mn1 60.96(17) . .
B1 C21 C25 Mn1 -105.4(2) . .
C23 C24 C25 C21 -1.5(3) . .
Mn1 C24 C25 C21 60.10(19) . .
C23 C24 C25 Mn1 -61.6(2) . .
C2 Mn1 C25 C21 146.46(17) . .
C1 Mn1 C25 C21 -117.7(3) . .
N12 Mn1 C25 C21 44.59(18) . .
C23 Mn1 C25 C21 -82.53(19) . .
C24 Mn1 C25 C21 -120.4(3) . .
C22 Mn1 C25 C21 -39.33(16) . .
C2 Mn1 C25 C24 -93.1(2) . .
C1 Mn1 C25 C24 2.7(4) . .
N12 Mn1 C25 C24 165.00(19) . .
C23 Mn1 C25 C24 37.9(2) . .
C22 Mn1 C25 C24 81.1(2) . .
C21 Mn1 C25 C24 120.4(3) . .
N11 B1 N31 C35 -27.2(3) . .
C3 B1 N31 C35 -147.0(3) . .
C21 B1 N31 C35 83.5(3) . .
N11 B1 N31 N32 151.0(2) . .
C3 B1 N31 N32 31.3(3) . .
C21 B1 N31 N32 -98.2(3) . .
C35 N31 N32 C33 0.4(3) . .
B1 N31 N32 C33 -178.2(3) . .
C35 N31 N32 K1 -167.2(3) . 1_465
B1 N31 N32 K1 14.3(5) . 1_465
N31 N32 C33 C34 0.0(4) . .
K1 N32 C33 C34 172.8(2) 1_465 .
N32 C33 C34 C35 -0.4(4) . .
N32 N31 C35 C34 -0.6(3) . .
B1 N31 C35 C34 177.8(3) . .
C33 C34 C35 N31 0.6(3) . .
O53 K1 O41 C58 26.1(2) . .
O56 K1 O41 C58 16.86(17) . .
O44 K1 O41 C58 -142.26(19) . .
O50 K1 O41 C58 -63.3(3) . .
O47 K1 O41 C58 -145.42(17) . .
N32 K1 O41 C58 124.86(18) 1_645 .
O1 K1 O41 C58 -66.49(18) . .
O53 K1 O41 C42 155.2(2) . .
O56 K1 O41 C42 146.0(2) . .
O44 K1 O41 C42 -13.10(19) . .
O50 K1 O41 C42 65.9(4) . .
O47 K1 O41 C42 -16.3(2) . .
N32 K1 O41 C42 -106.0(2) 1_645 .
O1 K1 O41 C42 62.7(2) . .
C58 O41 C42 C43 175.9(3) . .
K1 O41 C42 C43 45.9(3) . .
O41 C42 C43 O44 -68.7(3) . .
C42 C43 O44 C45 -173.5(3) . .
C42 C43 O44 K1 55.5(3) . .
O53 K1 O44 C43 -117.3(4) . .
O56 K1 O44 C43 -42.7(2) . .
O41 K1 O44 C43 -22.33(19) . .
O50 K1 O44 C43 171.61(19) . .
O47 K1 O44 C43 154.5(2) . .
N32 K1 O44 C43 77.9(2) 1_645 .
O1 K1 O44 C43 -106.4(2) . .
O53 K1 O44 C45 111.4(4) . .
O56 K1 O44 C45 -174.03(17) . .
O41 K1 O44 C45 -153.70(19) . .
O50 K1 O44 C45 40.24(19) . .
O47 K1 O44 C45 23.14(17) . .
N32 K1 O44 C45 -53.46(18) 1_645 .
O1 K1 O44 C45 122.19(18) . .
C43 O44 C45 C46 173.7(2) . .
K1 O44 C45 C46 -55.7(2) . .
O44 C45 C46 O47 67.4(3) . .
C45 C46 O47 C48 179.8(2) . .
C45 C46 O47 K1 -44.8(2) . .
O53 K1 O47 C46 -155.98(17) . .
O56 K1 O47 C46 -70.8(3) . .
O44 K1 O47 C46 12.38(16) . .
O41 K1 O47 C46 15.56(19) . .
O50 K1 O47 C46 -149.73(19) . .
N32 K1 O47 C46 116.97(18) 1_645 .
O1 K1 O47 C46 -56.53(18) . .
O53 K1 O47 C48 -22.2(2) . .
O56 K1 O47 C48 62.9(3) . .
O44 K1 O47 C48 146.2(2) . .
O41 K1 O47 C48 149.34(18) . .
O50 K1 O47 C48 -15.95(18) . .
N32 K1 O47 C48 -109.25(19) 1_645 .
O1 K1 O47 C48 77.25(19) . .
C46 O47 C48 C49 -177.8(2) . .
K1 O47 C48 C49 47.4(3) . .
O47 C48 C49 O50 -65.1(3) . .
C48 C49 O50 C51 175.8(3) . .
C48 C49 O50 K1 51.1(3) . .
O53 K1 O50 C49 154.4(2) . .
O56 K1 O50 C49 177.61(19) . .
O44 K1 O50 C49 -36.6(2) . .
O41 K1 O50 C49 -109.0(3) . .
O47 K1 O50 C49 -19.32(19) . .
N32 K1 O50 C49 63.1(2) 1_645 .
O1 K1 O50 C49 -105.9(2) . .
O53 K1 O50 C51 27.6(2) . .
O56 K1 O50 C51 50.7(2) . .
O44 K1 O50 C51 -163.5(2) . .
O41 K1 O50 C51 124.1(3) . .
O47 K1 O50 C51 -146.2(2) . .
N32 K1 O50 C51 -63.8(2) 1_645 .
O1 K1 O50 C51 127.3(2) . .
C49 O50 C51 C52 172.0(3) . .
K1 O50 C51 C52 -59.5(3) . .
O50 C51 C52 O53 66.7(4) . .
C51 C52 O53 C54 -179.3(3) . .
C51 C52 O53 K1 -38.1(3) . .
O56 K1 O53 C54 -11.10(19) . .
O44 K1 O53 C54 68.8(4) . .
O41 K1 O53 C54 -20.3(2) . .
O50 K1 O53 C54 145.1(2) . .
O47 K1 O53 C54 151.3(2) . .
N32 K1 O53 C54 -126.1(2) 1_645 .
O1 K1 O53 C54 58.5(2) . .
O56 K1 O53 C52 -150.0(2) . .
O44 K1 O53 C52 -70.1(5) . .
O41 K1 O53 C52 -159.2(2) . .
O50 K1 O53 C52 6.2(2) . .
O47 K1 O53 C52 12.4(2) . .
N32 K1 O53 C52 94.9(2) 1_645 .
O1 K1 O53 C52 -80.4(2) . .
C52 O53 C54 C55 -176.9(3) . .
K1 O53 C54 C55 41.7(3) . .
O53 C54 C55 O56 -63.2(3) . .
C54 C55 O56 C57 -175.2(2) . .
C54 C55 O56 K1 53.2(3) . .
O53 K1 O56 C55 -22.67(17) . .
O44 K1 O56 C55 168.56(17) . .
O41 K1 O56 C55 148.2(2) . .
O50 K1 O56 C55 -45.87(19) . .
O47 K1 O56 C55 -116.5(3) . .
N32 K1 O56 C55 55.13(19) 1_645 .
O1 K1 O56 C55 -131.17(19) . .
O53 K1 O56 C57 -152.83(19) . .
O44 K1 O56 C57 38.41(19) . .
O41 K1 O56 C57 18.03(16) . .
O50 K1 O56 C57 -176.02(16) . .
O47 K1 O56 C57 113.3(3) . .
N32 K1 O56 C57 -75.03(18) 1_645 .
O1 K1 O56 C57 98.68(18) . .
C55 O56 C57 C58 179.7(2) . .
K1 O56 C57 C58 -49.9(3) . .
C42 O41 C58 C57 -179.1(2) . .
K1 O41 C58 C57 -48.9(3) . .
O56 C57 C58 O41 66.5(3) . .
C66 C61 C62 C63 0.4(6) . .
C67 C61 C62 C63 -176.5(5) . .
C61 C62 C63 C64 -2.5(6) . .
C62 C63 C64 C65 2.7(8) . .
C63 C64 C65 C66 -0.6(9) . .
C64 C65 C66 C61 -1.5(8) . .
C67 C61 C66 C65 178.4(6) . .
C62 C61 C66 C65 1.6(7) . .
